data_2010658
loop_
_publ_author_name
'Ziemer, Burkhard'
'Rabis, Annegrit'
'Hans-Uwe Steinberger'

_publ_section_title
;
 Triclinic polymorphs of triphenylphosphine and triphenylphosphine
 sulfide
;
_journal_issue 2
_journal_name_full 'Acta Crystallographica Section C'
_journal_page_first e58
_journal_page_last e59
_journal_paper_doi 10.1107/S0108270100000433
_journal_volume 56
_journal_year 2000
_chemical_formula_sum 'C18 H15 P'
_chemical_formula_weight 262.27
_chemical_name_systematic
;
Triphenylphoshine
;
_space_group_IT_number 2
_symmetry_cell_setting triclinic
_symmetry_space_group_name_Hall '-P 1'
_symmetry_space_group_name_H-M 'P -1'
_audit_creation_method SHELXL-97
_cell_angle_alpha 84.38(2)
_cell_angle_beta 80.36(2)
_cell_angle_gamma 85.82(2)
_cell_formula_units_Z 8
_cell_length_a 11.0306(19)
_cell_length_b 15.111(3)
_cell_length_c 17.554(3)
_cell_measurement_reflns_used 5000
_cell_measurement_temperature 180(2)
_cell_measurement_theta_max 25.0
_cell_measurement_theta_min 2.5
_cell_volume 2866.0(9)
_computing_cell_refinement 'IPDS-2.87 (Stoe & Cie, 1997)'
_computing_data_collection 'IPDS-2.87 (Stoe & Cie, 1997)'
_computing_data_reduction 'IPDS-2.87 (Stoe & Cie, 1997)'
_computing_molecular_graphics 'XSTEP-2.18 (Stoe & Cie, 1997)'
_computing_publication_material 'SHELXL97 (Sheldrick, 1997)'
_computing_structure_refinement 'SHELXL97 (Sheldrick, 1997)'
_computing_structure_solution 'SHELXS97 (Sheldrick, 1990)'
_diffrn_ambient_temperature 180(2)
_diffrn_detector_area_resol_mean 6.667
_diffrn_measured_fraction_theta_full .939
_diffrn_measured_fraction_theta_max .939
_diffrn_measurement_device 'Stoe IPDS diffractometer'
_diffrn_measurement_method '\f-oscill.,\f-incr.=1.4\%,164 exposures'
_diffrn_radiation_monochromator 'planar graphite'
_diffrn_radiation_source 'fine-focus sealed X-ray tube'
_diffrn_radiation_type MoK\a
_diffrn_radiation_wavelength .71073
_diffrn_reflns_av_R_equivalents .0324
_diffrn_reflns_av_sigmaI/netI .0546
_diffrn_reflns_limit_h_max 13
_diffrn_reflns_limit_h_min -13
_diffrn_reflns_limit_k_max 18
_diffrn_reflns_limit_k_min -18
_diffrn_reflns_limit_l_max 20
_diffrn_reflns_limit_l_min -20
_diffrn_reflns_number 17345
_diffrn_reflns_theta_full 25.25
_diffrn_reflns_theta_max 25.25
_diffrn_reflns_theta_min 2.25
_diffrn_standards_decay_% 0
_diffrn_standards_interval_count 'not applicable to area detector'
_diffrn_standards_interval_time 'not applicable to area detector'
_diffrn_standards_number 'not applicable to area detector'
_exptl_absorpt_coefficient_mu .175
_exptl_absorpt_correction_T_max .9527
_exptl_absorpt_correction_T_min .9208
_exptl_absorpt_correction_type refdelf
_exptl_absorpt_process_details 'see _publ_section_exptl_prep'
_exptl_crystal_colour colorless
_exptl_crystal_density_diffrn 1.216
_exptl_crystal_density_meas ?
_exptl_crystal_density_method none
_exptl_crystal_description block
_exptl_crystal_F_000 1104
_exptl_crystal_size_max .48
_exptl_crystal_size_mid .48
_exptl_crystal_size_min .28
_refine_diff_density_max 1.023
_refine_diff_density_min -.229
_refine_ls_extinction_method none
_refine_ls_goodness_of_fit_ref .919
_refine_ls_hydrogen_treatment constr
_refine_ls_matrix_type full
_refine_ls_number_parameters 685
_refine_ls_number_reflns 9738
_refine_ls_number_restraints 0
_refine_ls_restrained_S_all .919
_refine_ls_R_factor_all .0646
_refine_ls_R_factor_gt .0422
_refine_ls_shift/su_max .004
_refine_ls_shift/su_mean .001
_refine_ls_structure_factor_coef Fsqd
_refine_ls_weighting_details 'calc w = 1/[\s^2^(Fo^2^)+(0.0683P)^2^] where P = (Fo^2^+2Fc^2^)/3'
_refine_ls_weighting_scheme calc
_refine_ls_wR_factor_ref .1114
_reflns_number_gt 6818
_reflns_number_total 9738
_reflns_threshold_expression >2sigma(I)
_cod_data_source_file qa0201.cif
_cod_data_source_block I
_cod_depositor_comments
;
The following automatic conversions were performed:
'_symmetry_cell_setting' value 'Triclinic' changed to 'triclinic'
according to '/home/saulius/struct/CIF-dictionaries/cif_core.dic'
dictionary named 'cif_core.dic' version 2.4.1 from 2010-06-29.

Automatic conversion script
Id: cif_fix_enum 1527 2010-12-29 10:47:43Z saulius 

The following automatic conversions were performed:

'_symmetry_cell_setting' value 'Triclinic' changed to 'triclinic'
according to /home/saulius/struct/CIF-dictionaries/cif_core.dic
dictionary named 'cif_core.dic' version 2.4.1 from 2010-06-29.

Automatic conversion script
Id: cif_fix_values 1715 2011-07-08 13:25:40Z adriana 

The following automatic conversions were performed:

'_exptl_crystal_density_meas' value 'not measured' was changed to '?'
- the value is perceived as not measured.

Automatic conversion script
Id: cif_fix_values 3008 2015-01-20 13:52:24Z robertas 
;
_cod_original_cell_volume 2866.0(8)
_cod_database_code 2010658

loop_
_symmetry_equiv_pos_as_xyz
'x, y, z'
'-x, -y, -z'

loop_
_atom_site_label
_atom_site_fract_x
_atom_site_fract_y
_atom_site_fract_z
_atom_site_U_iso_or_equiv
_atom_site_adp_type
_atom_site_calc_flag
_atom_site_refinement_flags
_atom_site_occupancy
_atom_site_disorder_assembly
_atom_site_disorder_group
_atom_site_type_symbol
C1 .00732(17) .27383(12) .53322(12) .0277(4) Uani d . 1 . . C
C2 .0936(2) .22447(13) .57254(13) .0347(5) Uani d . 1 . . C
H2 .1661 .1987 .5439 .042 Uiso calc R 1 . . H
C3 .0748(2) .21288(14) .65211(14) .0417(6) Uani d . 1 . . C
H3 .1341 .1794 .6782 .050 Uiso calc R 1 . . H
C4 -.0305(2) .24995(14) .69410(14) .0428(6) Uani d . 1 . . C
H4 -.0439 .2413 .7491 .051 Uiso calc R 1 . . H
C5 -.1161(2) .29947(15) .65643(14) .0401(5) Uani d . 1 . . C
H5 -.1881 .3254 .6855 .048 Uiso calc R 1 . . H
C6 -.09737(18) .31147(14) .57646(13) .0328(5) Uani d . 1 . . C
H6 -.1566 .3458 .5508 .039 Uiso calc R 1 . . H
C7 -.07266(17) .37660(12) .40449(11) .0263(4) Uani d . 1 . . C
C8 -.04735(19) .46494(13) .40897(13) .0339(5) Uani d . 1 . . C
H8 .0286 .4779 .4229 .041 Uiso calc R 1 . . H
C9 -.1317(2) .53367(13) .39329(14) .0393(5) Uani d . 1 . . C
H9 -.1141 .5934 .3975 .047 Uiso calc R 1 . . H
C10 -.2414(2) .51590(14) .37150(13) .0377(5) Uani d . 1 . . C
H10 -.2990 .5633 .3605 .045 Uiso calc R 1 . . H
C11 -.26716(19) .42895(14) .36574(13) .0370(5) Uani d . 1 . . C
H11 -.3423 .4167 .3503 .044 Uiso calc R 1 . . H
C12 -.18401(18) .35977(13) .38235(13) .0322(5) Uani d . 1 . . C
H12 -.2028 .3001 .3787 .039 Uiso calc R 1 . . H
C13 -.01417(18) .19020(12) .39731(12) .0293(5) Uani d . 1 . . C
C14 -.0675(2) .12202(13) .44773(13) .0362(5) Uani d . 1 . . C
H14 -.0796 .1268 .5021 .043 Uiso calc R 1 . . H
C15 -.1035(2) .04691(14) .41957(15) .0453(6) Uani d . 1 . . C
H15 -.1385 .0002 .4548 .054 Uiso calc R 1 . . H
C16 -.0887(2) .03984(15) .34111(16) .0480(6) Uani d . 1 . . C
H16 -.1147 -.0111 .3219 .058 Uiso calc R 1 . . H
C17 -.0360(2) .10690(15) .29048(15) .0443(6) Uani d . 1 . . C
H17 -.0253 .1022 .2362 .053 Uiso calc R 1 . . H
C18 .0013(2) .18089(14) .31816(13) .0364(5) Uani d . 1 . . C
H18 .0384 .2264 .2825 .044 Uiso calc R 1 . . H
C21 -.2074(2) .91075(15) .08825(13) .0371(5) Uani d . 1 . . C
C22 -.1657(2) .99603(16) .07155(16) .0498(6) Uani d . 1 . . C
H22 -.1118 1.0097 .0243 .060 Uiso calc R 1 . . H
C23 -.2002(3) 1.06103(19) .1214(2) .0648(8) Uani d . 1 . . C
H23 -.1722 1.1194 .1083 .078 Uiso calc R 1 . . H
C24 -.2751(3) 1.0411(2) .1900(2) .0700(9) Uani d . 1 . . C
H24 -.2982 1.0856 .2252 .084 Uiso calc R 1 . . H
C25 -.3174(3) .9574(2) .20869(17) .0691(9) Uani d . 1 . . C
H25 -.3699 .9442 .2566 .083 Uiso calc R 1 . . H
C26 -.2836(2) .89173(19) .15767(15) .0537(7) Uani d . 1 . . C
H26 -.3132 .8338 .1707 .064 Uiso calc R 1 . . H
C27 -.2621(2) .85088(13) -.05018(13) .0349(5) Uani d . 1 . . C
C28 -.3821(2) .88611(16) -.03124(14) .0454(6) Uani d . 1 . . C
H28 -.4115 .9009 .0202 .054 Uiso calc R 1 . . H
C29 -.4589(2) .89985(17) -.08586(16) .0530(7) Uani d . 1 . . C
H29 -.5407 .9239 -.0720 .064 Uiso calc R 1 . . H
C30 -.4173(2) .87874(16) -.16084(15) .0490(6) Uani d . 1 . . C
H30 -.4702 .8888 -.1987 .059 Uiso calc R 1 . . H
C31 -.2998(2) .84328(15) -.18057(14) .0468(6) Uani d . 1 . . C
H31 -.2716 .8280 -.2320 .056 Uiso calc R 1 . . H
C32 -.2219(2) .82964(14) -.12594(13) .0396(5) Uani d . 1 . . C
H32 -.1402 .8055 -.1403 .048 Uiso calc R 1 . . H
C33 -.19759(19) .72502(14) .07042(13) .0356(5) Uani d . 1 . . C
C34 -.2857(2) .67289(14) .05271(14) .0407(5) Uani d . 1 . . C
H34 -.3292 .6929 .0113 .049 Uiso calc R 1 . . H
C35 -.3112(3) .59183(15) .09464(16) .0516(7) Uani d . 1 . . C
H35 -.3717 .5568 .0818 .062 Uiso calc R 1 . . H
C36 -.2492(3) .56233(16) .15459(16) .0537(7) Uani d . 1 . . C
H36 -.2669 .5070 .1835 .064 Uiso calc R 1 . . H
C37 -.1614(3) .6131(2) .17281(16) .0610(8) Uani d . 1 . . C
H37 -.1187 .5929 .2146 .073 Uiso calc R 1 . . H
C38 -.1350(2) .69300(18) .13069(15) .0538(7) Uani d . 1 . . C
H38 -.0729 .7269 .1431 .065 Uiso calc R 1 . . H
C41 .29537(19) .74993(13) .07740(12) .0319(5) Uani d . 1 . . C
C42 .3783(2) .78111(15) .11877(15) .0436(6) Uani d . 1 . . C
H42 .4552 .7492 .1212 .052 Uiso calc R 1 . . H
C43 .3501(2) .85822(16) .15653(16) .0512(6) Uani d . 1 . . C
H43 .4073 .8785 .1849 .061 Uiso calc R 1 . . H
C44 .2393(2) .90541(15) .15289(14) .0463(6) Uani d . 1 . . C
H44 .2201 .9585 .1784 .056 Uiso calc R 1 . . H
C45 .1566(2) .87541(15) .11227(14) .0446(6) Uani d . 1 . . C
H45 .0799 .9078 .1102 .053 Uiso calc R 1 . . H
C46 .1838(2) .79848(14) .07436(13) .0387(5) Uani d . 1 . . C
H46 .1261 .7787 .0461 .046 Uiso calc R 1 . . H
C47 .2316(2) .64744(13) -.03721(12) .0334(5) Uani d . 1 . . C
C48 .2676(2) .68455(14) -.11264(13) .0415(6) Uani d . 1 . . C
H48 .3463 .7085 -.1269 .050 Uiso calc R 1 . . H
C49 .1902(3) .68685(16) -.16678(15) .0507(7) Uani d . 1 . . C
H49 .2153 .7134 -.2178 .061 Uiso calc R 1 . . H
C50 .0771(2) .65119(15) -.14779(15) .0466(6) Uani d . 1 . . C
H50 .0249 .6520 -.1858 .056 Uiso calc R 1 . . H
C51 .0396(2) .61426(15) -.07369(15) .0458(6) Uani d . 1 . . C
H51 -.0391 .5901 -.0600 .055 Uiso calc R 1 . . H
C52 .1168(2) .61240(14) -.01910(13) .0400(5) Uani d . 1 . . C
H52 .0906 .5865 .0320 .048 Uiso calc R 1 . . H
C53 .2900(2) .56037(13) .10501(13) .0333(5) Uani d . 1 . . C
C54 .1949(2) .57206(15) .16529(13) .0416(6) Uani d . 1 . . C
H54 .1536 .6291 .1701 .050 Uiso calc R 1 . . H
C55 .1582(2) .50188(17) .21904(14) .0491(6) Uani d . 1 . . C
H55 .0926 .5109 .2606 .059 Uiso calc R 1 . . H
C56 .2174(2) .41876(16) .21205(16) .0512(7) Uani d . 1 . . C
H56 .1913 .3701 .2481 .061 Uiso calc R 1 . . H
C57 .3135(2) .40648(16) .15313(16) .0510(7) Uani d . 1 . . C
H57 .3553 .3495 .1490 .061 Uiso calc R 1 . . H
C58 .3503(2) .47642(14) .09965(14) .0409(5) Uani d . 1 . . C
H58 .4171 .4673 .0589 .049 Uiso calc R 1 . . H
C61 .43318(17) .87835(12) .39323(12) .0274(4) Uani d . 1 . . C
C62 .4555(2) .96614(13) .40321(13) .0362(5) Uani d . 1 . . C
H62 .5311 .9789 .4177 .043 Uiso calc R 1 . . H
C63 .3683(2) 1.03422(14) .39221(14) .0421(6) Uani d . 1 . . C
H63 .3834 1.0935 .4001 .051 Uiso calc R 1 . . H
C64 .2587(2) 1.01655(14) .36963(13) .0382(5) Uani d . 1 . . C
H64 .1988 1.0636 .3620 .046 Uiso calc R 1 . . H
C65 .23680(19) .93080(14) .35831(13) .0358(5) Uani d . 1 . . C
H65 .1619 .9187 .3424 .043 Uiso calc R 1 . . H
C66 .32339(18) .86198(13) .36994(13) .0323(5) Uani d . 1 . . C
H66 .3075 .8029 .3619 .039 Uiso calc R 1 . . H
C67 .49244(18) .69202(13) .38414(12) .0314(5) Uani d . 1 . . C
C68 .5067(2) .68119(15) .30570(14) .0437(6) Uani d . 1 . . C
H68 .5455 .7253 .2692 .052 Uiso calc R 1 . . H
C69 .4653(2) .60697(17) .27952(16) .0515(7) Uani d . 1 . . C
H69 .4735 .6014 .2254 .062 Uiso calc R 1 . . H
C70 .4124(2) .54136(16) .33182(18) .0547(7) Uani d . 1 . . C
H70 .3848 .4902 .3140 .066 Uiso calc R 1 . . H
C71 .3995(2) .55019(15) .40998(17) .0475(6) Uani d . 1 . . C
H71 .3642 .5045 .4462 .057 Uiso calc R 1 . . H
C72 .43792(19) .62524(13) .43614(14) .0373(5) Uani d . 1 . . C
H72 .4269 .6313 .4903 .045 Uiso calc R 1 . . H
C73 .51826(18) .77500(12) .51866(12) .0303(5) Uani d . 1 . . C
C74 .6044(2) .72442(14) .55686(14) .0384(5) Uani d . 1 . . C
H74 .6765 .6990 .5275 .046 Uiso calc R 1 . . H
C75 .5862(2) .71091(15) .63652(16) .0484(6) Uani d . 1 . . C
H75 .6455 .6761 .6618 .058 Uiso calc R 1 . . H
C76 .4824(3) .74772(16) .67963(15) .0494(6) Uani d . 1 . . C
H76 .4700 .7384 .7346 .059 Uiso calc R 1 . . H
C77 .3965(2) .79808(15) .64295(14) .0436(6) Uani d . 1 . . C
H77 .3250 .8236 .6728 .052 Uiso calc R 1 . . H
C78 .41385(19) .81172(13) .56312(13) .0338(5) Uani d . 1 . . C
H78 .3540 .8465 .5383 .041 Uiso calc R 1 . . H
P1 .04319(5) .29002(3) .42767(3) .02937(13) Uani d . 1 . . P
P2 -.15137(5) .83022(4) .01710(3) .03721(15) Uani d . 1 . . P
P3 .34327(5) .64773(4) .02935(3) .03533(15) Uani d . 1 . . P
P4 .55178(5) .79195(3) .41311(3) .03140(14) Uani d . 1 . . P

loop_
_atom_site_aniso_label
_atom_site_aniso_U_11
_atom_site_aniso_U_22
_atom_site_aniso_U_33
_atom_site_aniso_U_12
_atom_site_aniso_U_13
_atom_site_aniso_U_23
C1 .0286(10) .0243(9) .0321(12) -.0046(8) -.0109(8) -.0001(8)
C2 .0372(12) .0273(10) .0417(14) .0007(8) -.0157(10) -.0001(9)
C3 .0565(15) .0287(11) .0456(15) -.0047(10) -.0283(12) .0049(10)
C4 .0602(16) .0388(12) .0326(14) -.0166(11) -.0143(11) .0024(10)
C5 .0386(12) .0468(13) .0363(14) -.0101(10) -.0043(10) -.0081(10)
C6 .0276(10) .0374(11) .0347(13) -.0024(8) -.0086(9) -.0030(9)
C7 .0275(10) .0272(10) .0235(11) .0006(8) -.0044(8) .0003(8)
C8 .0349(11) .0309(10) .0373(13) -.0064(8) -.0099(9) -.0005(9)
C9 .0484(13) .0217(10) .0469(15) -.0010(9) -.0077(11) .0003(9)
C10 .0412(13) .0314(11) .0379(13) .0099(9) -.0067(10) .0018(9)
C11 .0318(11) .0389(12) .0418(14) .0035(9) -.0135(10) -.0025(10)
C12 .0322(11) .0249(10) .0406(13) .0000(8) -.0099(9) -.0022(9)
C13 .0282(10) .0278(10) .0307(12) .0104(8) -.0068(8) -.0027(8)
C14 .0434(13) .0311(11) .0337(13) .0033(9) -.0088(10) -.0010(9)
C15 .0550(15) .0305(11) .0513(17) -.0016(10) -.0152(12) .0019(10)
C16 .0593(16) .0333(12) .0576(18) .0073(11) -.0269(13) -.0119(11)
C17 .0548(15) .0431(13) .0374(14) .0119(11) -.0171(11) -.0100(11)
C18 .0412(12) .0358(11) .0311(13) .0094(9) -.0091(9) -.0003(9)
C21 .0357(12) .0446(12) .0327(13) .0011(9) -.0116(9) -.0036(10)
C22 .0474(14) .0480(14) .0544(17) .0018(11) -.0140(12) -.0009(12)
C23 .0665(19) .0508(16) .085(2) .0059(13) -.0307(18) -.0188(15)
C24 .072(2) .074(2) .077(2) .0225(16) -.0396(18) -.0467(18)
C25 .071(2) .098(2) .0389(17) .0142(17) -.0062(14) -.0275(16)
C26 .0558(16) .0658(17) .0385(15) -.0070(13) .0017(12) -.0133(12)
C27 .0431(12) .0324(11) .0281(12) -.0005(9) -.0052(9) -.0002(9)
C28 .0444(13) .0578(14) .0333(14) .0067(11) -.0066(10) -.0069(11)
C29 .0457(14) .0616(16) .0535(17) .0135(12) -.0162(12) -.0123(13)
C30 .0648(17) .0454(13) .0414(16) .0035(12) -.0255(12) -.0024(11)
C31 .0717(17) .0393(12) .0295(13) .0059(11) -.0114(12) -.0038(10)
C32 .0484(13) .0371(12) .0306(13) .0040(10) -.0024(10) -.0010(10)
C33 .0328(11) .0421(12) .0301(12) .0090(9) -.0047(9) -.0033(9)
C34 .0498(14) .0392(12) .0345(13) .0053(10) -.0129(10) -.0059(10)
C35 .0683(17) .0368(13) .0505(17) -.0025(11) -.0100(13) -.0078(11)
C36 .0607(17) .0407(13) .0525(17) .0121(12) -.0009(13) .0062(12)
C37 .0518(16) .0766(19) .0490(17) .0146(14) -.0129(13) .0166(15)
C38 .0416(14) .0712(17) .0484(16) -.0020(12) -.0163(11) .0107(13)
C41 .0397(12) .0309(10) .0252(12) -.0057(9) -.0069(9) .0033(9)
C42 .0417(13) .0450(13) .0464(15) -.0014(10) -.0142(11) -.0039(11)
C43 .0584(16) .0491(14) .0529(17) -.0112(12) -.0208(13) -.0119(12)
C44 .0679(17) .0302(11) .0415(15) -.0022(11) -.0106(12) -.0041(10)
C45 .0530(14) .0361(12) .0440(15) .0061(10) -.0119(11) .0001(10)
C46 .0432(13) .0380(12) .0369(14) -.0007(9) -.0134(10) -.0026(10)
C47 .0464(13) .0251(10) .0286(12) .0024(9) -.0062(9) -.0045(8)
C48 .0522(14) .0401(12) .0319(13) -.0082(10) -.0065(10) .0023(10)
C49 .0760(18) .0437(13) .0324(14) -.0060(12) -.0144(12) .0077(11)
C50 .0633(16) .0378(12) .0434(15) .0055(11) -.0260(12) -.0030(11)
C51 .0472(14) .0437(13) .0482(16) .0005(10) -.0122(11) -.0076(11)
C52 .0480(13) .0409(12) .0298(13) -.0031(10) -.0038(10) -.0008(10)
C53 .0406(12) .0325(11) .0289(12) -.0002(9) -.0132(9) -.0017(9)
C54 .0494(14) .0422(12) .0305(13) .0056(10) -.0048(10) .0016(10)
C55 .0508(15) .0602(15) .0346(14) -.0047(12) -.0076(11) .0070(12)
C56 .0624(17) .0462(14) .0505(17) -.0175(12) -.0314(13) .0172(12)
C57 .0633(17) .0354(12) .0580(18) .0029(11) -.0250(14) -.0002(12)
C58 .0438(13) .0370(12) .0433(14) .0034(9) -.0128(10) -.0045(10)
C61 .0278(10) .0275(10) .0261(11) -.0004(8) -.0044(8) .0002(8)
C62 .0355(12) .0336(11) .0414(14) -.0066(9) -.0111(10) .0000(10)
C63 .0508(14) .0259(10) .0494(15) -.0022(9) -.0096(11) .0005(10)
C64 .0421(13) .0325(11) .0365(13) .0098(9) -.0058(10) .0047(9)
C65 .0324(11) .0379(11) .0378(13) .0035(9) -.0117(9) -.0010(10)
C66 .0322(11) .0287(10) .0373(13) -.0003(8) -.0105(9) -.0024(9)
C67 .0271(10) .0320(10) .0347(13) .0125(8) -.0080(9) -.0063(9)
C68 .0478(14) .0442(13) .0370(14) .0126(10) -.0081(11) -.0020(11)
C69 .0600(16) .0505(15) .0483(16) .0204(12) -.0228(13) -.0190(12)
C70 .0609(17) .0383(13) .073(2) .0163(12) -.0333(14) -.0227(13)
C71 .0496(15) .0369(12) .0589(18) .0010(10) -.0169(12) -.0068(11)
C72 .0367(12) .0334(11) .0415(14) .0042(9) -.0066(10) -.0067(10)
C73 .0310(11) .0272(10) .0354(13) -.0050(8) -.0119(9) -.0016(9)
C74 .0375(12) .0326(11) .0474(15) -.0009(9) -.0178(10) .0028(10)
C75 .0576(16) .0386(12) .0536(17) -.0100(11) -.0293(13) .0134(12)
C76 .0682(18) .0510(14) .0335(14) -.0275(13) -.0163(12) .0060(11)
C77 .0488(14) .0452(13) .0382(14) -.0150(10) -.0031(11) -.0084(11)
C78 .0339(11) .0346(11) .0340(13) -.0031(9) -.0081(9) -.0028(9)
P1 .0250(3) .0309(3) .0311(3) .0030(2) -.0056(2) .0015(2)
P2 .0341(3) .0471(3) .0290(3) .0004(2) -.0025(2) -.0025(2)
P3 .0415(3) .0350(3) .0287(3) -.0001(2) -.0051(2) -.0011(2)
P4 .0244(3) .0340(3) .0345(3) .0030(2) -.0055(2) .0011(2)

loop_
_atom_type_symbol
_atom_type_description
_atom_type_scat_dispersion_real
_atom_type_scat_dispersion_imag
_atom_type_scat_source
C C .0033 .0016 'International Tables Vol C Tables 4.2.6.8 and 6.1.1.4'
H H .0000 .0000 'International Tables Vol C Tables 4.2.6.8 and 6.1.1.4'
P P .1023 .0942 'International Tables Vol C Tables 4.2.6.8 and 6.1.1.4'

loop_
_geom_angle_atom_site_label_1
_geom_angle_atom_site_label_2
_geom_angle_atom_site_label_3
_geom_angle
C6 C1 C2 118.5(2)
C6 C1 P1 123.67(15)
C2 C1 P1 117.74(16)
C3 C2 C1 120.7(2)
C2 C3 C4 119.9(2)
C5 C4 C3 120.2(2)
C4 C5 C6 120.0(2)
C5 C6 C1 120.6(2)
C8 C7 C12 118.33(17)
C8 C7 P1 117.59(15)
C12 C7 P1 124.07(15)
C9 C8 C7 120.6(2)
C10 C9 C8 120.30(19)
C9 C10 C11 119.79(18)
C10 C11 C12 120.2(2)
C11 C12 C7 120.69(19)
C14 C13 C18 117.9(2)
C14 C13 P1 124.65(17)
C18 C13 P1 117.45(15)
C13 C14 C15 120.7(2)
C16 C15 C14 120.3(2)
C15 C16 C17 119.6(2)
C16 C17 C18 120.3(2)
C17 C18 C13 121.2(2)
C26 C21 C22 118.3(2)
C26 C21 P2 124.76(19)
C22 C21 P2 116.90(18)
C23 C22 C21 121.7(3)
C24 C23 C22 119.3(3)
C23 C24 C25 120.6(3)
C24 C25 C26 120.1(3)
C21 C26 C25 120.0(3)
C28 C27 C32 118.2(2)
C28 C27 P2 124.96(18)
C32 C27 P2 116.86(16)
C29 C28 C27 121.0(2)
C28 C29 C30 120.1(2)
C31 C30 C29 119.9(2)
C30 C31 C32 120.3(2)
C31 C32 C27 120.6(2)
C34 C33 C38 117.9(2)
C34 C33 P2 124.94(17)
C38 C33 P2 117.12(19)
C33 C34 C35 120.9(2)
C36 C35 C34 120.1(3)
C35 C36 C37 119.8(2)
C36 C37 C38 120.2(2)
C37 C38 C33 121.2(3)
C46 C41 C42 118.4(2)
C46 C41 P3 124.74(17)
C42 C41 P3 116.90(16)
C43 C42 C41 120.8(2)
C44 C43 C42 120.0(2)
C45 C44 C43 119.8(2)
C44 C45 C46 120.7(2)
C45 C46 C41 120.3(2)
C52 C47 C48 117.9(2)
C52 C47 P3 125.69(16)
C48 C47 P3 116.42(17)
C49 C48 C47 120.6(2)
C50 C49 C48 120.6(2)
C49 C50 C51 119.8(2)
C50 C51 C52 119.7(2)
C51 C52 C47 121.5(2)
C54 C53 C58 118.53(19)
C54 C53 P3 124.59(16)
C58 C53 P3 116.87(17)
C53 C54 C55 121.0(2)
C56 C55 C54 119.8(2)
C57 C56 C55 119.9(2)
C56 C57 C58 120.4(2)
C57 C58 C53 120.4(2)
C66 C61 C62 118.57(17)
C66 C61 P4 124.23(15)
C62 C61 P4 117.19(15)
C63 C62 C61 120.4(2)
C62 C63 C64 120.2(2)
C65 C64 C63 119.86(19)
C64 C65 C66 120.3(2)
C65 C66 C61 120.65(19)
C68 C67 C72 118.1(2)
C68 C67 P4 117.77(17)
C72 C67 P4 124.12(18)
C67 C68 C69 121.0(2)
C70 C69 C68 120.1(3)
C71 C70 C69 119.7(2)
C70 C71 C72 120.3(2)
C71 C72 C67 120.8(2)
C78 C73 C74 118.3(2)
C78 C73 P4 123.82(16)
C74 C73 P4 117.84(17)
C75 C74 C73 120.8(2)
C76 C75 C74 120.1(2)
C75 C76 C77 119.9(2)
C76 C77 C78 120.3(2)
C77 C78 C73 120.5(2)
C1 P1 C7 102.22(9)
C1 P1 C13 102.68(9)
C7 P1 C13 102.38(9)
C33 P2 C27 102.59(10)
C33 P2 C21 102.28(10)
C27 P2 C21 102.06(10)
C53 P3 C41 102.58(10)
C53 P3 C47 102.21(10)
C41 P3 C47 102.49(10)
C73 P4 C61 101.16(9)
C73 P4 C67 101.95(9)
C61 P4 C67 102.36(9)

loop_
_geom_bond_atom_site_label_1
_geom_bond_atom_site_label_2
_geom_bond_site_symmetry_2
_geom_bond_distance
_geom_bond_publ_flag
C1 C6 . 1.389(3) ?
C1 C2 . 1.398(3) ?
C1 P1 . 1.825(2) ?
C2 C3 . 1.373(3) ?
C3 C4 . 1.380(4) ?
C4 C5 . 1.378(3) ?
C5 C6 . 1.380(3) ?
C7 C8 . 1.396(3) ?
C7 C12 . 1.396(3) ?
C7 P1 . 1.8265(19) ?
C8 C9 . 1.381(3) ?
C9 C10 . 1.381(3) ?
C10 C11 . 1.381(3) ?
C11 C12 . 1.382(3) ?
C13 C14 . 1.388(3) ?
C13 C18 . 1.391(3) ?
C13 P1 . 1.836(2) ?
C14 C15 . 1.390(3) ?
C15 C16 . 1.373(4) ?
C16 C17 . 1.375(3) ?
C17 C18 . 1.377(3) ?
C21 C26 . 1.378(3) ?
C21 C22 . 1.388(3) ?
C21 P2 . 1.831(2) ?
C22 C23 . 1.371(4) ?
C23 C24 . 1.362(5) ?
C24 C25 . 1.371(4) ?
C25 C26 . 1.391(4) ?
C27 C28 . 1.390(3) ?
C27 C32 . 1.391(3) ?
C27 P2 . 1.827(2) ?
C28 C29 . 1.373(3) ?
C29 C30 . 1.380(4) ?
C30 C31 . 1.368(4) ?
C31 C32 . 1.383(3) ?
C33 C34 . 1.386(3) ?
C33 C38 . 1.387(3) ?
C33 P2 . 1.825(2) ?
C34 C35 . 1.388(3) ?
C35 C36 . 1.370(4) ?
C36 C37 . 1.374(4) ?
C37 C38 . 1.376(4) ?
C41 C46 . 1.392(3) ?
C41 C42 . 1.393(3) ?
C41 P3 . 1.834(2) ?
C42 C43 . 1.387(4) ?
C43 C44 . 1.378(4) ?
C44 C45 . 1.374(4) ?
C45 C46 . 1.385(3) ?
C47 C52 . 1.383(3) ?
C47 C48 . 1.392(3) ?
C47 P3 . 1.835(2) ?
C48 C49 . 1.377(3) ?
C49 C50 . 1.371(4) ?
C50 C51 . 1.373(3) ?
C51 C52 . 1.382(3) ?
C53 C54 . 1.375(3) ?
C53 C58 . 1.393(3) ?
C53 P3 . 1.833(2) ?
C54 C55 . 1.384(3) ?
C55 C56 . 1.379(4) ?
C56 C57 . 1.368(4) ?
C57 C58 . 1.380(3) ?
C61 C66 . 1.387(3) ?
C61 C62 . 1.399(3) ?
C61 P4 . 1.8309(19) ?
C62 C63 . 1.378(3) ?
C63 C64 . 1.385(3) ?
C64 C65 . 1.374(3) ?
C65 C66 . 1.384(3) ?
C67 C68 . 1.384(3) ?
C67 C72 . 1.392(3) ?
C67 P4 . 1.837(2) ?
C68 C69 . 1.387(4) ?
C69 C70 . 1.376(4) ?
C70 C71 . 1.374(4) ?
C71 C72 . 1.383(3) ?
C73 C78 . 1.391(3) ?
C73 C74 . 1.394(3) ?
C73 P4 . 1.824(2) ?
C74 C75 . 1.376(3) ?
C75 C76 . 1.376(4) ?
C76 C77 . 1.376(4) ?
C77 C78 . 1.379(3) ?

loop_
_geom_torsion_atom_site_label_1
_geom_torsion_atom_site_label_2
_geom_torsion_atom_site_label_3
_geom_torsion_atom_site_label_4
_geom_torsion
C6 C1 C2 C3 .5(3)
P1 C1 C2 C3 177.28(16)
C1 C2 C3 C4 .2(3)
C2 C3 C4 C5 -.8(3)
C3 C4 C5 C6 .6(3)
C4 C5 C6 C1 .1(3)
C2 C1 C6 C5 -.7(3)
P1 C1 C6 C5 -177.25(16)
C12 C7 C8 C9 1.2(3)
P1 C7 C8 C9 -179.07(17)
C7 C8 C9 C10 -1.2(3)
C8 C9 C10 C11 .3(3)
C9 C10 C11 C12 .6(3)
C10 C11 C12 C7 -.5(3)
C8 C7 C12 C11 -.3(3)
P1 C7 C12 C11 179.97(16)
C18 C13 C14 C15 .3(3)
P1 C13 C14 C15 -177.15(16)
C13 C14 C15 C16 -1.2(3)
C14 C15 C16 C17 1.1(3)
C15 C16 C17 C18 -.2(3)
C16 C17 C18 C13 -.6(3)
C14 C13 C18 C17 .6(3)
P1 C13 C18 C17 178.23(16)
C26 C21 C22 C23 -1.2(4)
P2 C21 C22 C23 -178.9(2)
C21 C22 C23 C24 1.5(4)
C22 C23 C24 C25 -1.1(4)
C23 C24 C25 C26 .3(5)
C22 C21 C26 C25 .3(4)
P2 C21 C26 C25 177.9(2)
C24 C25 C26 C21 .1(4)
C32 C27 C28 C29 -.2(3)
P2 C27 C28 C29 179.63(19)
C27 C28 C29 C30 -.1(4)
C28 C29 C30 C31 .6(4)
C29 C30 C31 C32 -.9(4)
C30 C31 C32 C27 .6(3)
C28 C27 C32 C31 -.1(3)
P2 C27 C32 C31 -179.93(17)
C38 C33 C34 C35 .7(3)
P2 C33 C34 C35 177.27(18)
C33 C34 C35 C36 .1(4)
C34 C35 C36 C37 -.3(4)
C35 C36 C37 C38 -.4(4)
C36 C37 C38 C33 1.4(4)
C34 C33 C38 C37 -1.5(4)
P2 C33 C38 C37 -178.3(2)
C46 C41 C42 C43 .5(3)
P3 C41 C42 C43 179.60(19)
C41 C42 C43 C44 -.5(4)
C42 C43 C44 C45 .5(4)
C43 C44 C45 C46 -.5(4)
C44 C45 C46 C41 .5(3)
C42 C41 C46 C45 -.5(3)
P3 C41 C46 C45 -179.51(17)
C52 C47 C48 C49 .7(3)
P3 C47 C48 C49 179.63(18)
C47 C48 C49 C50 -1.2(4)
C48 C49 C50 C51 1.2(4)
C49 C50 C51 C52 -.8(4)
C50 C51 C52 C47 .3(3)
C48 C47 C52 C51 -.3(3)
P3 C47 C52 C51 -179.10(17)
C58 C53 C54 C55 -.9(4)
P3 C53 C54 C55 178.34(19)
C53 C54 C55 C56 -.3(4)
C54 C55 C56 C57 1.4(4)
C55 C56 C57 C58 -1.3(4)
C56 C57 C58 C53 .1(4)
C54 C53 C58 C57 1.0(4)
P3 C53 C58 C57 -178.27(19)
C66 C61 C62 C63 1.8(3)
P4 C61 C62 C63 -177.50(17)
C61 C62 C63 C64 -1.3(3)
C62 C63 C64 C65 .1(3)
C63 C64 C65 C66 .5(3)
C64 C65 C66 C61 .1(3)
C62 C61 C66 C65 -1.2(3)
P4 C61 C66 C65 178.05(16)
C72 C67 C68 C69 1.5(3)
P4 C67 C68 C69 179.37(17)
C67 C68 C69 C70 -2.0(3)
C68 C69 C70 C71 .7(4)
C69 C70 C71 C72 .9(4)
C70 C71 C72 C67 -1.4(3)
C68 C67 C72 C71 .2(3)
P4 C67 C72 C71 -177.54(16)
C78 C73 C74 C75 .2(3)
P4 C73 C74 C75 178.38(17)
C73 C74 C75 C76 -.2(3)
C74 C75 C76 C77 .0(4)
C75 C76 C77 C78 .2(4)
C76 C77 C78 C73 -.1(3)
C74 C73 C78 C77 -.1(3)
P4 C73 C78 C77 -178.07(16)
C6 C1 P1 C7 9.21(19)
C2 C1 P1 C7 -167.38(16)
C6 C1 P1 C13 -96.67(18)
C2 C1 P1 C13 86.74(17)
C8 C7 P1 C1 83.83(17)
C12 C7 P1 C1 -96.47(19)
C8 C7 P1 C13 -170.05(16)
C12 C7 P1 C13 9.6(2)
C14 C13 P1 C1 -1.42(19)
C18 C13 P1 C1 -178.87(15)
C14 C13 P1 C7 -107.17(17)
C18 C13 P1 C7 75.37(16)
C34 C33 P2 C27 7.4(2)
C38 C33 P2 C27 -176.03(19)
C34 C33 P2 C21 112.9(2)
C38 C33 P2 C21 -70.5(2)
C28 C27 P2 C33 80.0(2)
C32 C27 P2 C33 -100.15(18)
C28 C27 P2 C21 -25.7(2)
C32 C27 P2 C21 154.15(17)
C26 C21 P2 C33 -10.0(2)
C22 C21 P2 C33 167.51(17)
C26 C21 P2 C27 95.9(2)
C22 C21 P2 C27 -86.56(19)
C54 C53 P3 C41 24.7(2)
C58 C53 P3 C41 -156.02(18)
C54 C53 P3 C47 -81.2(2)
C58 C53 P3 C47 98.02(19)
C46 C41 P3 C53 -92.20(19)
C42 C41 P3 C53 88.78(18)
C46 C41 P3 C47 13.5(2)
C42 C41 P3 C47 -165.47(16)
C52 C47 P3 C53 19.3(2)
C48 C47 P3 C53 -159.52(17)
C52 C47 P3 C41 -86.7(2)
C48 C47 P3 C41 94.44(18)
C78 C73 P4 C61 9.4(2)
C74 C73 P4 C61 -168.67(16)
C78 C73 P4 C67 -96.00(19)
C74 C73 P4 C67 85.98(17)
C66 C61 P4 C73 -99.16(19)
C62 C61 P4 C73 80.15(18)
C66 C61 P4 C67 5.9(2)
C62 C61 P4 C67 -174.83(17)
C68 C67 P4 C73 -177.86(16)
C72 C67 P4 C73 -.14(19)
C68 C67 P4 C61 77.72(17)
C72 C67 P4 C61 -104.56(17)

loop_
_cod_related_entry_id
_cod_related_entry_database
_cod_related_entry_code
1 ChemSpider 11283
